data_4507358
loop_
_publ_author_name
'Sun, Di'
'Han, Lu-Lu'
'Yuan, Shuai'
'Deng, Yong-Kai'
'Xu, Meng-Zhen'
'Sun, Dao-Feng'

_publ_section_title
;
 Four New Cd(II) Coordination Polymers with Mixed Multidentate N-Donors
 and Biphenyl-Based Polycarboxylate Ligands: Syntheses, Structures, and
 Photoluminescent Properties
;
_journal_issue 1
_journal_name_full 'Crystal Growth &amp; Design'
_journal_page_first 377
_journal_paper_doi 10.1021/cg301573c
_journal_volume 13
_journal_year 2013
_chemical_formula_sum 'C31 H20 Cd N6 O4'
_chemical_formula_weight 652.94
_chemical_name_systematic
; 
 ? 
;
_space_group_IT_number 2
_symmetry_cell_setting triclinic
_symmetry_space_group_name_Hall '-P 1'
_symmetry_space_group_name_H-M 'P -1'
_atom_sites_solution_hydrogens geom
_atom_sites_solution_primary direct
_atom_sites_solution_secondary difmap
_audit_creation_method SHELXL-97
_cell_angle_alpha 111.2940(10)
_cell_angle_beta 112.1980(10)
_cell_angle_gamma 99.4550(10)
_cell_formula_units_Z 2
_cell_length_a 10.4459(8)
_cell_length_b 12.1007(10)
_cell_length_c 12.5575(10)
_cell_measurement_temperature 298(2)
_cell_volume 1282.99(18)
_computing_structure_refinement 'SHELXL-97 (Sheldrick, 1997)'
_computing_structure_solution 'SHELXS-97 (Sheldrick, 1990)'
_diffrn_ambient_temperature 298(2)
_diffrn_measured_fraction_theta_full 0.964
_diffrn_measured_fraction_theta_max 0.964
_diffrn_measurement_device_type 'Bruker-APEX-II CCD area detector'
_diffrn_radiation_monochromator graphite
_diffrn_radiation_source 'fine-focus sealed tube'
_diffrn_radiation_type MoK\a
_diffrn_radiation_wavelength 0.71073
_diffrn_reflns_av_R_equivalents 0.0383
_diffrn_reflns_av_sigmaI/netI 0.0662
_diffrn_reflns_limit_h_max 12
_diffrn_reflns_limit_h_min -12
_diffrn_reflns_limit_k_max 12
_diffrn_reflns_limit_k_min -14
_diffrn_reflns_limit_l_max 14
_diffrn_reflns_limit_l_min -14
_diffrn_reflns_number 6064
_diffrn_reflns_theta_full 25.00
_diffrn_reflns_theta_max 25.00
_diffrn_reflns_theta_min 1.93
_exptl_absorpt_coefficient_mu 0.903
_exptl_absorpt_correction_T_max 0.9313
_exptl_absorpt_correction_T_min 0.8994
_exptl_absorpt_correction_type multi-scan
_exptl_absorpt_process_details SADABS
_exptl_crystal_density_diffrn 1.689
_exptl_crystal_density_method 'not measured'
_exptl_crystal_F_000 656
_exptl_crystal_size_max 0.12
_exptl_crystal_size_mid 0.10
_exptl_crystal_size_min 0.08
_platon_squeeze_details
;
The SQUEEZE/PLATON procedure yielded total void volume and electron 
count of 106\%A^3^ and 36 e, respectively. For Z = 2 this gives
18 electrons per formula. This number equals 2 molecules of solvent water. 
The fraction of solvent has been treated as a diffuse contribution 
to the overall scattering without specific atom positions.
;
_refine_diff_density_max 1.217
_refine_diff_density_min -1.378
_refine_diff_density_rms 0.151
_refine_ls_extinction_method none
_refine_ls_goodness_of_fit_ref 1.144
_refine_ls_hydrogen_treatment constr
_refine_ls_matrix_type full
_refine_ls_number_parameters 379
_refine_ls_number_reflns 4362
_refine_ls_number_restraints 0
_refine_ls_restrained_S_all 1.144
_refine_ls_R_factor_all 0.0618
_refine_ls_R_factor_gt 0.0563
_refine_ls_shift/su_max 0.001
_refine_ls_shift/su_mean 0.000
_refine_ls_structure_factor_coef Fsqd
_refine_ls_weighting_details 'calc w=1/[\s^2^(Fo^2^)+(0.1167P)^2^+1.1728P] where P=(Fo^2^+2Fc^2^)/3'
_refine_ls_weighting_scheme calc
_refine_ls_wR_factor_gt 0.1751
_refine_ls_wR_factor_ref 0.1847
_reflns_number_gt 3834
_reflns_number_total 4362
_reflns_threshold_expression >2sigma(I)
_cod_data_source_file cg301573c_si_002.cif
_cod_data_source_block p
_cod_original_cell_volume 1282.98(18)
_cod_original_sg_symbol_H-M p-1
_cod_database_code 4507358

loop_
_symmetry_equiv_pos_as_xyz
'x, y, z'
'-x, -y, -z'

loop_
_atom_site_label
_atom_site_type_symbol
_atom_site_fract_x
_atom_site_fract_y
_atom_site_fract_z
_atom_site_U_iso_or_equiv
_atom_site_adp_type
_atom_site_occupancy
_atom_site_symmetry_multiplicity
_atom_site_calc_flag
_atom_site_refinement_flags
Cd1 Cd 1.37486(4) 0.80238(4) 0.38444(4) 0.0326(2) Uani 1 1 d .
C1 C 1.4935(6) 0.9487(6) 0.2435(6) 0.0358(13) Uani 1 1 d .
H1 H 1.5817 0.9883 0.3210 0.043 Uiso 1 1 calc R
C2 C 1.4864(8) 0.9750(7) 0.1473(8) 0.0487(17) Uani 1 1 d .
H2 H 1.5678 1.0342 0.1611 0.058 Uiso 1 1 calc R
C3 C 1.2573(7) 0.8404(7) 0.0247(7) 0.0437(15) Uani 1 1 d .
H3 H 1.1711 0.7977 -0.0546 0.052 Uiso 1 1 calc R
C4 C 1.2630(7) 0.8184(6) 0.1228(6) 0.0350(13) Uani 1 1 d .
C5 C 1.1400(6) 0.7358(5) 0.1106(6) 0.0331(12) Uani 1 1 d .
C6 C 1.0144(7) 0.6223(5) 0.1500(6) 0.0335(13) Uani 1 1 d .
C7 C 0.9595(7) 0.5501(5) 0.2011(6) 0.0348(13) Uani 1 1 d .
C8 C 1.0454(7) 0.4984(6) 0.2647(6) 0.0367(13) Uani 1 1 d .
H8 H 1.1403 0.5094 0.2749 0.044 Uiso 1 1 calc R
C9 C 0.9919(7) 0.4312(6) 0.3126(6) 0.0376(13) Uani 1 1 d .
H9 H 1.0502 0.3943 0.3545 0.045 Uiso 1 1 calc R
C10 C 0.8557(7) 0.4156(6) 0.3017(6) 0.0366(13) Uani 1 1 d .
C11 C 0.7727(8) 0.4661(7) 0.2368(7) 0.0471(16) Uani 1 1 d .
H11 H 0.6780 0.4554 0.2269 0.057 Uiso 1 1 calc R
C12 C 0.8232(7) 0.5324(6) 0.1853(6) 0.0382(13) Uani 1 1 d .
H12 H 0.7628 0.5652 0.1391 0.046 Uiso 1 1 calc R
C13 C 0.6542(9) 0.3296(8) 0.4590(9) 0.060(2) Uani 1 1 d .
H13 H 0.5846 0.3523 0.4828 0.071 Uiso 1 1 calc R
C14 C 0.6920(9) 0.3766(9) 0.3888(9) 0.061(2) Uani 1 1 d .
H14 H 0.6430 0.4251 0.3585 0.074 Uiso 1 1 calc R
C15 C 0.8020(7) 0.3528(6) 0.3627(6) 0.0401(14) Uani 1 1 d .
C16 C 0.8624(8) 0.2768(7) 0.4058(8) 0.0502(17) Uani 1 1 d .
H16 H 0.9384 0.2571 0.3908 0.060 Uiso 1 1 calc R
C17 C 0.8140(7) 0.2309(7) 0.4686(7) 0.0441(15) Uani 1 1 d .
H17 H 0.8566 0.1782 0.4963 0.053 Uiso 1 1 calc R
C18 C 1.3123(6) 1.0512(6) 0.4222(6) 0.0322(12) Uani 1 1 d .
C19 C 1.1649(6) 1.0249(5) 0.3217(6) 0.0302(12) Uani 1 1 d .
C20 C 1.1457(7) 1.0792(7) 0.2433(7) 0.0487(17) Uani 1 1 d .
H20 H 1.2258 1.1322 0.2487 0.058 Uiso 1 1 calc R
C21 C 1.0065(8) 1.0542(9) 0.1565(9) 0.065(2) Uani 1 1 d .
H21 H 0.9906 1.0913 0.1018 0.078 Uiso 1 1 calc R
C22 C 0.8905(8) 0.9772(8) 0.1470(8) 0.0564(19) Uani 1 1 d .
H22 H 0.7955 0.9618 0.0863 0.068 Uiso 1 1 calc R
C23 C 0.9101(7) 0.9225(6) 0.2242(6) 0.0391(14) Uani 1 1 d .
C24 C 1.0465(6) 0.9466(5) 0.3105(6) 0.0336(12) Uani 1 1 d .
H24 H 1.0613 0.9088 0.3647 0.040 Uiso 1 1 calc R
C25 C 0.7848(6) 0.8378(6) 0.2168(6) 0.0395(14) Uani 1 1 d .
C26 C 0.6637(7) 0.7585(6) 0.1023(7) 0.0441(15) Uani 1 1 d .
H26 H 0.6572 0.7582 0.0262 0.053 Uiso 1 1 calc R
C27 C 0.5505(7) 0.6786(6) 0.0973(7) 0.0418(15) Uani 1 1 d .
H27 H 0.4679 0.6238 0.0175 0.050 Uiso 1 1 calc R
C28 C 0.5560(6) 0.6778(6) 0.2041(6) 0.0357(13) Uani 1 1 d .
C29 C 0.6774(6) 0.7549(6) 0.3187(6) 0.0388(14) Uani 1 1 d .
H29 H 0.6843 0.7544 0.3945 0.047 Uiso 1 1 calc R
C30 C 0.7907(7) 0.8343(6) 0.3228(6) 0.0410(14) Uani 1 1 d .
H30 H 0.8744 0.8874 0.4023 0.049 Uiso 1 1 calc R
C31 C 0.4324(7) 0.5951(6) 0.1993(7) 0.0427(15) Uani 1 1 d .
N1 N 1.3852(5) 0.8719(4) 0.2344(5) 0.0342(11) Uani 1 1 d .
N2 N 1.3699(6) 0.9206(6) 0.0364(6) 0.0524(15) Uani 1 1 d .
N3 N 1.1474(5) 0.6943(4) 0.1955(5) 0.0294(10) Uani 1 1 d .
N4 N 1.0093(5) 0.6939(5) 0.0159(5) 0.0358(11) Uani 1 1 d .
N5 N 0.9317(5) 0.6209(5) 0.0420(5) 0.0373(11) Uani 1 1 d .
H4 H 0.8388 0.5781 -0.0059 0.045 Uiso 1 1 calc R
N6 N 0.7106(6) 0.2551(5) 0.4937(4) 0.0355(11) Uani 1 1 d .
O1 O 1.3310(4) 0.9810(4) 0.4689(4) 0.0364(9) Uani 1 1 d .
O2 O 1.4107(5) 1.1459(4) 0.4518(4) 0.0410(10) Uani 1 1 d .
O3 O 0.4169(5) 0.6237(4) 0.2958(5) 0.0417(10) Uani 1 1 d .
O4 O 0.3512(6) 0.5002(5) 0.0971(5) 0.0638(15) Uani 1 1 d .

loop_
_atom_site_aniso_label
_atom_site_aniso_U_11
_atom_site_aniso_U_22
_atom_site_aniso_U_33
_atom_site_aniso_U_23
_atom_site_aniso_U_13
_atom_site_aniso_U_12
Cd1 0.0279(3) 0.0343(3) 0.0365(3) 0.0201(2) 0.0149(2) 0.0057(2)
C1 0.026(3) 0.039(3) 0.034(3) 0.017(3) 0.011(2) 0.001(2)
C2 0.037(4) 0.060(4) 0.071(5) 0.043(4) 0.037(4) 0.010(3)
C3 0.036(3) 0.057(4) 0.048(4) 0.033(3) 0.022(3) 0.012(3)
C4 0.032(3) 0.033(3) 0.046(3) 0.022(3) 0.019(3) 0.013(2)
C5 0.027(3) 0.032(3) 0.037(3) 0.015(2) 0.014(2) 0.007(2)
C6 0.037(3) 0.030(3) 0.041(3) 0.016(3) 0.025(3) 0.013(3)
C7 0.032(3) 0.028(3) 0.041(3) 0.015(3) 0.018(3) 0.002(2)
C8 0.032(3) 0.035(3) 0.041(3) 0.014(3) 0.021(3) 0.005(2)
C9 0.037(3) 0.038(3) 0.050(4) 0.028(3) 0.024(3) 0.013(3)
C10 0.037(3) 0.033(3) 0.038(3) 0.019(3) 0.016(3) 0.004(3)
C11 0.039(4) 0.054(4) 0.062(4) 0.037(4) 0.028(3) 0.017(3)
C12 0.030(3) 0.048(3) 0.054(4) 0.033(3) 0.028(3) 0.014(3)
C13 0.062(5) 0.078(5) 0.082(5) 0.061(5) 0.050(5) 0.032(4)
C14 0.052(4) 0.087(6) 0.089(6) 0.071(5) 0.043(4) 0.035(4)
C15 0.037(3) 0.036(3) 0.050(4) 0.025(3) 0.023(3) 0.004(3)
C16 0.047(4) 0.053(4) 0.071(5) 0.037(4) 0.038(4) 0.018(3)
C17 0.046(4) 0.056(4) 0.058(4) 0.040(3) 0.039(3) 0.016(3)
C18 0.028(3) 0.038(3) 0.034(3) 0.017(3) 0.017(2) 0.011(3)
C19 0.028(3) 0.034(3) 0.038(3) 0.022(2) 0.019(2) 0.011(2)
C20 0.030(3) 0.068(4) 0.064(4) 0.047(4) 0.026(3) 0.010(3)
C21 0.043(4) 0.092(6) 0.079(5) 0.071(5) 0.018(4) 0.019(4)
C22 0.034(4) 0.067(5) 0.063(4) 0.041(4) 0.009(3) 0.013(3)
C23 0.028(3) 0.039(3) 0.048(3) 0.020(3) 0.017(3) 0.008(3)
C24 0.030(3) 0.036(3) 0.034(3) 0.016(2) 0.016(2) 0.008(2)
C25 0.027(3) 0.039(3) 0.050(4) 0.019(3) 0.018(3) 0.012(3)
C26 0.031(3) 0.048(4) 0.044(3) 0.020(3) 0.012(3) 0.009(3)
C27 0.025(3) 0.045(3) 0.049(4) 0.016(3) 0.019(3) 0.006(3)
C28 0.025(3) 0.035(3) 0.051(3) 0.018(3) 0.023(3) 0.009(2)
C29 0.026(3) 0.044(3) 0.049(3) 0.018(3) 0.025(3) 0.007(3)
C30 0.035(3) 0.038(3) 0.038(3) 0.011(3) 0.015(3) 0.007(3)
C31 0.025(3) 0.036(3) 0.061(4) 0.021(3) 0.016(3) 0.010(3)
N1 0.033(3) 0.030(2) 0.037(3) 0.016(2) 0.014(2) 0.010(2)
N2 0.037(3) 0.070(4) 0.059(4) 0.047(3) 0.020(3) 0.011(3)
N3 0.022(2) 0.029(2) 0.038(3) 0.017(2) 0.016(2) 0.0044(19)
N4 0.028(3) 0.043(3) 0.040(3) 0.023(2) 0.019(2) 0.005(2)
N5 0.025(2) 0.038(3) 0.038(3) 0.017(2) 0.010(2) 0.002(2)
N6 0.036(3) 0.039(3) 0.026(2) 0.017(2) 0.013(2) 0.001(2)
O1 0.026(2) 0.045(2) 0.042(2) 0.024(2) 0.0157(18) 0.0134(18)
O2 0.029(2) 0.046(2) 0.042(2) 0.022(2) 0.0146(19) 0.0018(19)
O3 0.041(2) 0.040(2) 0.054(3) 0.026(2) 0.029(2) 0.012(2)
O4 0.039(3) 0.059(3) 0.057(3) 0.004(3) 0.022(2) -0.010(2)

loop_
_atom_type_symbol
_atom_type_description
_atom_type_scat_dispersion_real
_atom_type_scat_dispersion_imag
_atom_type_scat_source
C C 0.0033 0.0016 'International Tables Vol C Tables 4.2.6.8 and 6.1.1.4'
H H 0.0000 0.0000 'International Tables Vol C Tables 4.2.6.8 and 6.1.1.4'
Cd Cd -0.8075 1.2024 'International Tables Vol C Tables 4.2.6.8 and 6.1.1.4'
N N 0.0061 0.0033 'International Tables Vol C Tables 4.2.6.8 and 6.1.1.4'
O O 0.0106 0.0060 'International Tables Vol C Tables 4.2.6.8 and 6.1.1.4'

loop_
_geom_angle_atom_site_label_1
_geom_angle_atom_site_label_2
_geom_angle_atom_site_label_3
_geom_angle
_geom_angle_site_symmetry_1
_geom_angle_site_symmetry_3
_geom_angle_publ_flag
O2 Cd1 O1 97.47(16) 2_876 . y
O2 Cd1 O3 83.43(17) 2_876 1_655 y
O1 Cd1 O3 178.78(14) . 1_655 y
O2 Cd1 N6 82.74(17) 2_876 2_766 y
O1 Cd1 N6 84.60(17) . 2_766 y
O3 Cd1 N6 96.34(18) 1_655 2_766 y
O2 Cd1 N3 165.13(17) 2_876 . y
O1 Cd1 N3 96.61(16) . . y
O3 Cd1 N3 82.55(17) 1_655 . y
N6 Cd1 N3 93.88(17) 2_766 . y
O2 Cd1 N1 114.33(16) 2_876 . y
O1 Cd1 N1 83.69(16) . . y
O3 Cd1 N1 95.19(17) 1_655 . y
N6 Cd1 N1 160.41(19) 2_766 . y
N3 Cd1 N1 71.98(16) . . y
N1 C1 C2 123.4(6) . . ?
N1 C1 H1 118.3 . . ?
C2 C1 H1 118.3 . . ?
N2 C2 C1 121.6(6) . . ?
N2 C2 H2 119.2 . . ?
C1 C2 H2 119.2 . . ?
N2 C3 C4 122.2(7) . . ?
N2 C3 H3 118.9 . . ?
C4 C3 H3 118.9 . . ?
N1 C4 C3 120.8(6) . . ?
N1 C4 C5 117.5(5) . . ?
C3 C4 C5 121.7(6) . . ?
N4 C5 N3 113.1(5) . . ?
N4 C5 C4 123.4(6) . . ?
N3 C5 C4 123.5(5) . . ?
N3 C6 N5 108.6(5) . . ?
N3 C6 C7 128.7(6) . . ?
N5 C6 C7 122.7(6) . . ?
C12 C7 C8 120.0(6) . . ?
C12 C7 C6 119.8(6) . . ?
C8 C7 C6 120.1(6) . . ?
C9 C8 C7 119.2(6) . . ?
C9 C8 H8 120.4 . . ?
C7 C8 H8 120.4 . . ?
C8 C9 C10 121.9(6) . . ?
C8 C9 H9 119.1 . . ?
C10 C9 H9 119.1 . . ?
C11 C10 C9 117.5(6) . . ?
C11 C10 C15 120.1(6) . . ?
C9 C10 C15 122.3(6) . . ?
C10 C11 C12 121.7(6) . . ?
C10 C11 H11 119.1 . . ?
C12 C11 H11 119.1 . . ?
C7 C12 C11 119.6(6) . . ?
C7 C12 H12 120.2 . . ?
C11 C12 H12 120.2 . . ?
N6 C13 C14 122.2(7) . . ?
N6 C13 H13 118.9 . . ?
C14 C13 H13 118.9 . . ?
C13 C14 C15 119.5(7) . . ?
C13 C14 H14 120.3 . . ?
C15 C14 H14 120.3 . . ?
C16 C15 C14 116.1(6) . . ?
C16 C15 C10 123.9(6) . . ?
C14 C15 C10 119.8(6) . . ?
C17 C16 C15 120.1(6) . . ?
C17 C16 H16 120.0 . . ?
C15 C16 H16 120.0 . . ?
N6 C17 C16 123.3(7) . . ?
N6 C17 H17 118.3 . . ?
C16 C17 H17 118.3 . . ?
O1 C18 O2 124.3(6) . . ?
O1 C18 C19 119.5(5) . . ?
O2 C18 C19 116.2(5) . . ?
C20 C19 C24 120.0(6) . . ?
C20 C19 C18 121.1(5) . . ?
C24 C19 C18 118.9(5) . . ?
C19 C20 C21 117.7(6) . . ?
C19 C20 H20 121.1 . . ?
C21 C20 H20 121.1 . . ?
C22 C21 C20 121.6(7) . . ?
C22 C21 H21 119.2 . . ?
C20 C21 H21 119.2 . . ?
C23 C22 C21 120.4(7) . . ?
C23 C22 H22 119.8 . . ?
C21 C22 H22 119.8 . . ?
C24 C23 C22 118.6(6) . . ?
C24 C23 C25 119.5(6) . . ?
C22 C23 C25 121.8(6) . . ?
C23 C24 C19 121.6(6) . . ?
C23 C24 H24 119.2 . . ?
C19 C24 H24 119.2 . . ?
C30 C25 C26 118.0(6) . . ?
C30 C25 C23 120.7(6) . . ?
C26 C25 C23 121.3(6) . . ?
C25 C26 C27 120.3(7) . . ?
C25 C26 H26 119.9 . . ?
C27 C26 H26 119.9 . . ?
C28 C27 C26 121.2(6) . . ?
C28 C27 H27 119.4 . . ?
C26 C27 H27 119.4 . . ?
C27 C28 C29 119.0(6) . . ?
C27 C28 C31 121.2(6) . . ?
C29 C28 C31 119.8(6) . . ?
C28 C29 C30 119.4(6) . . ?
C28 C29 H29 120.3 . . ?
C30 C29 H29 120.3 . . ?
C25 C30 C29 122.0(6) . . ?
C25 C30 H30 119.0 . . ?
C29 C30 H30 119.0 . . ?
O4 C31 O3 123.8(6) . . ?
O4 C31 C28 116.8(7) . . ?
O3 C31 C28 119.3(6) . . ?
C1 N1 C4 115.9(5) . . ?
C1 N1 Cd1 129.6(4) . . ?
C4 N1 Cd1 114.4(4) . . ?
C2 N2 C3 116.1(6) . . ?
C6 N3 C5 104.5(5) . . ?
C6 N3 Cd1 142.3(4) . . ?
C5 N3 Cd1 111.7(4) . . ?
C5 N4 N5 103.1(5) . . ?
C6 N5 N4 110.6(5) . . ?
C6 N5 H4 124.7 . . ?
N4 N5 H4 124.7 . . ?
C13 N6 C17 118.7(6) . . ?
C13 N6 Cd1 112.7(5) . 2_766 ?
C17 N6 Cd1 128.2(4) . 2_766 ?
C18 O1 Cd1 125.1(4) . . ?
C18 O2 Cd1 116.5(4) . 2_876 ?
C31 O3 Cd1 121.6(4) . 1_455 ?

loop_
_geom_bond_atom_site_label_1
_geom_bond_atom_site_label_2
_geom_bond_distance
_geom_bond_site_symmetry_2
_geom_bond_publ_flag
Cd1 O2 2.183(4) 2_876 y
Cd1 O1 2.244(4) . y
Cd1 O3 2.245(4) 1_655 y
Cd1 N6 2.285(5) 2_766 y
Cd1 N3 2.335(5) . y
Cd1 N1 2.354(5) . y
C1 N1 1.280(8) . ?
C1 C2 1.336(9) . ?
C1 H1 0.9300 . ?
C2 N2 1.281(10) . ?
C2 H2 0.9300 . ?
C3 N2 1.318(9) . ?
C3 C4 1.334(9) . ?
C3 H3 0.9300 . ?
C4 N1 1.316(8) . ?
C4 C5 1.411(8) . ?
C5 N4 1.281(8) . ?
C5 N3 1.317(8) . ?
C6 N3 1.287(8) . ?
C6 N5 1.296(8) . ?
C6 C7 1.423(8) . ?
C7 C12 1.329(8) . ?
C7 C8 1.357(9) . ?
C8 C9 1.339(8) . ?
C8 H8 0.9300 . ?
C9 C10 1.351(9) . ?
C9 H9 0.9300 . ?
C10 C11 1.338(9) . ?
C10 C15 1.443(8) . ?
C11 C12 1.355(9) . ?
C11 H11 0.9300 . ?
C12 H12 0.9300 . ?
C13 N6 1.271(9) . ?
C13 C14 1.345(10) . ?
C13 H13 0.9300 . ?
C14 C15 1.355(10) . ?
C14 H14 0.9300 . ?
C15 C16 1.353(10) . ?
C16 C17 1.309(9) . ?
C16 H16 0.9300 . ?
C17 N6 1.283(8) . ?
C17 H17 0.9300 . ?
C18 O1 1.197(7) . ?
C18 O2 1.234(7) . ?
C18 C19 1.464(8) . ?
C19 C20 1.344(9) . ?
C19 C24 1.354(8) . ?
C20 C21 1.346(10) . ?
C20 H20 0.9300 . ?
C21 C22 1.339(11) . ?
C21 H21 0.9300 . ?
C22 C23 1.334(10) . ?
C22 H22 0.9300 . ?
C23 C24 1.325(9) . ?
C23 C25 1.473(9) . ?
C24 H24 0.9300 . ?
C25 C30 1.325(9) . ?
C25 C26 1.347(9) . ?
C26 C27 1.364(9) . ?
C26 H26 0.9300 . ?
C27 C28 1.325(9) . ?
C27 H27 0.9300 . ?
C28 C29 1.344(9) . ?
C28 C31 1.464(8) . ?
C29 C30 1.367(9) . ?
C29 H29 0.9300 . ?
C30 H30 0.9300 . ?
C31 O4 1.214(8) . ?
C31 O3 1.215(8) . ?
N4 N5 1.312(7) . ?
N5 H4 0.8600 . ?
N6 Cd1 2.285(5) 2_766 ?
O2 Cd1 2.183(4) 2_876 ?
O3 Cd1 2.245(4) 1_455 ?

loop_
_geom_torsion_atom_site_label_1
_geom_torsion_atom_site_label_2
_geom_torsion_atom_site_label_3
_geom_torsion_atom_site_label_4
_geom_torsion
_geom_torsion_site_symmetry_1
_geom_torsion_site_symmetry_4
N1 C1 C2 N2 -2.4(11) . .
N2 C3 C4 N1 -3.5(10) . .
N2 C3 C4 C5 177.7(6) . .
N1 C4 C5 N4 168.5(6) . .
C3 C4 C5 N4 -12.6(10) . .
N1 C4 C5 N3 -11.1(9) . .
C3 C4 C5 N3 167.8(6) . .
N3 C6 C7 C12 147.3(7) . .
N5 C6 C7 C12 -34.9(9) . .
N3 C6 C7 C8 -33.4(9) . .
N5 C6 C7 C8 144.4(6) . .
C12 C7 C8 C9 -1.0(9) . .
C6 C7 C8 C9 179.7(6) . .
C7 C8 C9 C10 -1.4(9) . .
C8 C9 C10 C11 2.3(10) . .
C8 C9 C10 C15 -174.5(6) . .
C9 C10 C11 C12 -1.0(10) . .
C15 C10 C11 C12 175.9(6) . .
C8 C7 C12 C11 2.2(10) . .
C6 C7 C12 C11 -178.4(6) . .
C10 C11 C12 C7 -1.2(11) . .
N6 C13 C14 C15 -5.4(15) . .
C13 C14 C15 C16 2.8(13) . .
C13 C14 C15 C10 -172.3(8) . .
C11 C10 C15 C16 165.4(7) . .
C9 C10 C15 C16 -17.8(10) . .
C11 C10 C15 C14 -19.9(10) . .
C9 C10 C15 C14 156.9(7) . .
C14 C15 C16 C17 0.0(11) . .
C10 C15 C16 C17 174.9(7) . .
C15 C16 C17 N6 -0.7(12) . .
O1 C18 C19 C20 -162.2(6) . .
O2 C18 C19 C20 17.0(9) . .
O1 C18 C19 C24 19.3(8) . .
O2 C18 C19 C24 -161.5(5) . .
C24 C19 C20 C21 0.9(11) . .
C18 C19 C20 C21 -177.5(7) . .
C19 C20 C21 C22 -0.6(14) . .
C20 C21 C22 C23 -0.1(15) . .
C21 C22 C23 C24 0.4(12) . .
C21 C22 C23 C25 179.7(8) . .
C22 C23 C24 C19 0.0(10) . .
C25 C23 C24 C19 -179.3(6) . .
C20 C19 C24 C23 -0.7(10) . .
C18 C19 C24 C23 177.8(6) . .
C24 C23 C25 C30 33.2(9) . .
C22 C23 C25 C30 -146.1(8) . .
C24 C23 C25 C26 -144.2(7) . .
C22 C23 C25 C26 36.5(10) . .
C30 C25 C26 C27 0.8(10) . .
C23 C25 C26 C27 178.4(6) . .
C25 C26 C27 C28 0.6(10) . .
C26 C27 C28 C29 -1.7(10) . .
C26 C27 C28 C31 177.9(6) . .
C27 C28 C29 C30 1.4(9) . .
C31 C28 C29 C30 -178.2(6) . .
C26 C25 C30 C29 -1.2(10) . .
C23 C25 C30 C29 -178.7(6) . .
C28 C29 C30 C25 0.1(10) . .
C27 C28 C31 O4 25.0(9) . .
C29 C28 C31 O4 -155.4(6) . .
C27 C28 C31 O3 -155.5(6) . .
C29 C28 C31 O3 24.1(9) . .
C2 C1 N1 C4 0.0(9) . .
C2 C1 N1 Cd1 176.3(5) . .
C3 C4 N1 C1 2.8(9) . .
C5 C4 N1 C1 -178.3(5) . .
C3 C4 N1 Cd1 -174.0(5) . .
C5 C4 N1 Cd1 4.9(7) . .
O2 Cd1 N1 C1 -10.5(6) 2_876 .
O1 Cd1 N1 C1 84.8(5) . .
O3 Cd1 N1 C1 -95.7(5) 1_655 .
N6 Cd1 N1 C1 138.5(6) 2_766 .
N3 Cd1 N1 C1 -176.1(6) . .
O2 Cd1 N1 C4 165.8(4) 2_876 .
O1 Cd1 N1 C4 -98.9(4) . .
O3 Cd1 N1 C4 80.6(4) 1_655 .
N6 Cd1 N1 C4 -45.3(7) 2_766 .
N3 Cd1 N1 C4 0.2(4) . .
C1 C2 N2 C3 1.8(11) . .
C4 C3 N2 C2 1.0(11) . .
N5 C6 N3 C5 0.2(6) . .
C7 C6 N3 C5 178.3(6) . .
N5 C6 N3 Cd1 164.1(5) . .
C7 C6 N3 Cd1 -17.9(11) . .
N4 C5 N3 C6 0.5(7) . .
C4 C5 N3 C6 -179.8(5) . .
N4 C5 N3 Cd1 -168.9(4) . .
C4 C5 N3 Cd1 10.7(7) . .
O2 Cd1 N3 C6 73.9(9) 2_876 .
O1 Cd1 N3 C6 -87.4(6) . .
O3 Cd1 N3 C6 93.5(6) 1_655 .
N6 Cd1 N3 C6 -2.4(7) 2_766 .
N1 Cd1 N3 C6 -168.5(7) . .
O2 Cd1 N3 C5 -123.0(6) 2_876 .
O1 Cd1 N3 C5 75.8(4) . .
O3 Cd1 N3 C5 -103.3(4) 1_655 .
N6 Cd1 N3 C5 160.8(4) 2_766 .
N1 Cd1 N3 C5 -5.4(4) . .
N3 C5 N4 N5 -1.0(7) . .
C4 C5 N4 N5 179.3(5) . .
N3 C6 N5 N4 -0.9(7) . .
C7 C6 N5 N4 -179.1(5) . .
C5 N4 N5 C6 1.2(7) . .
C14 C13 N6 C17 4.8(12) . .
C14 C13 N6 Cd1 178.6(8) . 2_766
C16 C17 N6 C13 -1.7(11) . .
C16 C17 N6 Cd1 -174.5(6) . 2_766
O2 C18 O1 Cd1 -94.4(7) . .
C19 C18 O1 Cd1 84.7(6) . .
O2 Cd1 O1 C18 120.1(5) 2_876 .
O3 Cd1 O1 C18 -18(6) 1_655 .
N6 Cd1 O1 C18 -158.0(5) 2_766 .
N3 Cd1 O1 C18 -64.7(5) . .
N1 Cd1 O1 C18 6.3(5) . .
O1 C18 O2 Cd1 -7.3(8) . 2_876
C19 C18 O2 Cd1 173.6(4) . 2_876
O4 C31 O3 Cd1 -118.3(7) . 1_455
C28 C31 O3 Cd1 62.3(7) . 1_455

loop_
_platon_squeeze_void_nr
_platon_squeeze_void_average_x
_platon_squeeze_void_average_y
_platon_squeeze_void_average_z
_platon_squeeze_void_volume
_platon_squeeze_void_count_electrons
_platon_squeeze_void_content
1 0.321 0.329 0.289 53 18 ' '
2 0.678 0.670 0.711 53 18 ' '
